data_4300409
_journal_name_full 'Inorganic Chemistry'
_journal_paper_doi 10.1021/ic051151b
_journal_year 2006
_chemical_formula_sum 'C24 H32 Cl2 F12 N6 P2 Ru2 S6'
_chemical_formula_weight 1159.90
_space_group_IT_number 2
_symmetry_cell_setting triclinic
_symmetry_space_group_name_Hall '-P 1'
_symmetry_space_group_name_H-M 'P -1'
_cell_angle_alpha 110.382(2)
_cell_angle_beta 100.025(2)
_cell_angle_gamma 93.354(2)
_cell_formula_units_Z 1
_cell_length_a 10.2695(10)
_cell_length_b 10.4904(10)
_cell_length_c 14.0838(14)
_cell_measurement_temperature 150(2)
_cell_volume 1388.8(2)
_diffrn_ambient_temperature 150(2)
_exptl_crystal_density_diffrn 1.387
_cod_depositor_comments
;
The following automatic conversions were performed:
'_symmetry_cell_setting' value 'Triclinic' changed to 'triclinic'
according to '/home/saulius/struct/CIF-dictionaries/cif_core.dic'
dictionary named 'cif_core.dic' version 2.4.1 from 2010-06-29.

Automatic conversion script
Id: cif_fix_enum 1527 2010-12-29 10:47:43Z saulius 
;
_cod_database_code 4300409

loop_
_symmetry_equiv_pos_as_xyz
'x, y, z'
'-x, -y, -z'

loop_
_atom_site_label
_atom_site_type_symbol
_atom_site_fract_x
_atom_site_fract_y
_atom_site_fract_z
_atom_site_U_iso_or_equiv
_atom_site_adp_type
_atom_site_occupancy
_atom_site_symmetry_multiplicity
_atom_site_calc_flag
_atom_site_refinement_flags
_atom_site_disorder_assembly
_atom_site_disorder_group
Ru1 Ru 0.22445(4) 0.07500(5) 0.37468(4) 0.0197(2) Uani 1 1 d . . .
Cl1 Cl 0.19513(17) 0.25397(16) 0.53023(13) 0.0308(4) Uani 1 1 d . . .
S1 S 0.23793(17) -0.08958(17) 0.21899(13) 0.0287(4) Uani 1 1 d . . .
S2 S 0.07280(15) -0.08062(16) 0.39455(13) 0.0255(4) Uani 1 1 d . . .
S3 S 0.04590(16) 0.14419(17) 0.28506(13) 0.0272(4) Uani 1 1 d . . .
N1 N 0.3850(5) 0.0253(5) 0.4519(4) 0.0233(11) Uani 1 1 d . . .
N2 N 0.3799(5) -0.0745(6) 0.4912(4) 0.0283(12) Uani 1 1 d . . .
N3 N 0.3776(5) 0.2151(5) 0.3730(4) 0.0220(11) Uani 1 1 d . . .
C1 C 0.1219(8) -0.2406(7) 0.2020(6) 0.0385(17) Uani 1 1 d . . .
H1A H 0.0342 -0.2380 0.1608 0.046 Uiso 1 1 calc R . .
H1B H 0.1568 -0.3253 0.1636 0.046 Uiso 1 1 calc R . .
C2 C 0.1044(8) -0.2428(6) 0.3090(6) 0.0379(17) Uani 1 1 d . . .
H2B H 0.1863 -0.2691 0.3422 0.046 Uiso 1 1 calc R . .
H2C H 0.0294 -0.3135 0.2982 0.046 Uiso 1 1 calc R . .
C3 C -0.0908(6) -0.0598(7) 0.3284(6) 0.0315(15) Uani 1 1 d . . .
H3A H -0.1103 -0.1248 0.2557 0.038 Uiso 1 1 calc R . .
H3B H -0.1605 -0.0821 0.3627 0.038 Uiso 1 1 calc R . .
C4 C -0.0951(7) 0.0844(8) 0.3301(6) 0.0322(15) Uani 1 1 d . . .
H4A H -0.0941 0.1470 0.4016 0.039 Uiso 1 1 calc R . .
H4B H -0.1796 0.0881 0.2855 0.039 Uiso 1 1 calc R . .
C5 C 0.0181(8) 0.0236(8) 0.1507(5) 0.0358(16) Uani 1 1 d . . .
H5A H -0.0466 -0.0559 0.1410 0.043 Uiso 1 1 calc R . .
H5B H -0.0204 0.0692 0.1034 0.043 Uiso 1 1 calc R . .
C6 C 0.1477(8) -0.0257(8) 0.1240(5) 0.0373(17) Uani 1 1 d . . .
H6A H 0.2052 0.0509 0.1204 0.045 Uiso 1 1 calc R . .
H6B H 0.1281 -0.0998 0.0548 0.045 Uiso 1 1 calc R . .
C7 C 0.3646(7) 0.3178(7) 0.3340(5) 0.0318(15) Uani 1 1 d . . .
H7A H 0.2791 0.3245 0.2987 0.038 Uiso 1 1 calc R . .
C8 C 0.4707(7) 0.4113(7) 0.3441(6) 0.0344(16) Uani 1 1 d . . .
H8A H 0.4582 0.4814 0.3165 0.041 Uiso 1 1 calc R . .
C9 C 0.5970(7) 0.4021(8) 0.3954(6) 0.0352(16) Uani 1 1 d . . .
H9A H 0.6713 0.4670 0.4052 0.042 Uiso 1 1 calc R . .
C10 C 0.6109(6) 0.2948(7) 0.4320(5) 0.0292(14) Uani 1 1 d . . .
H10A H 0.6961 0.2839 0.4650 0.035 Uiso 1 1 calc R . .
C11 C 0.5003(6) 0.2044(6) 0.4200(5) 0.0222(12) Uani 1 1 d . . .
C12 C 0.5031(6) 0.0961(6) 0.4633(5) 0.0227(12) Uani 1 1 d . . .
P1 P 0.8041(6) 0.6362(5) 0.9365(4) 0.0468(13) Uiso 0.534(11) 1 d PU A 1
P1' P 0.7537(7) 0.6679(6) 0.9554(5) 0.0491(15) Uiso 0.466(11) 1 d PU A 2
F1 F 0.951(2) 0.6030(19) 0.9615(15) 0.119(5) Uiso 0.478(7) 1 d PU A 1
F1' F 0.8588(17) 0.5823(16) 1.0031(13) 0.104(3) Uiso 0.522(7) 1 d PU A 2
F2 F 0.7620(18) 0.4984(18) 0.9627(14) 0.106(4) Uiso 0.478(7) 1 d PU A 1
F2' F 0.6351(15) 0.5739(15) 0.9619(12) 0.099(3) Uiso 0.522(7) 1 d PU A 2
F3 F 0.8091(18) 0.5526(17) 0.8194(13) 0.088(4) Uiso 0.478(7) 1 d PU A 1
F3' F 0.7477(17) 0.5492(17) 0.8342(14) 0.097(4) Uiso 0.522(7) 1 d PU A 2
F4 F 0.6448(17) 0.6495(19) 0.9048(14) 0.100(4) Uiso 0.478(7) 1 d PU A 1
F4' F 0.6616(15) 0.7439(17) 0.9012(12) 0.095(4) Uiso 0.522(7) 1 d PU A 2
F5 F 0.8378(18) 0.7654(18) 0.9185(15) 0.096(4) Uiso 0.478(7) 1 d PU A 1
F5' F 0.8966(16) 0.7578(15) 0.9468(13) 0.092(4) Uiso 0.522(7) 1 d PU A 2
F6 F 0.8101(15) 0.7221(15) 1.0583(11) 0.073(3) Uiso 0.478(7) 1 d PU A 1
F6' F 0.7627(15) 0.7766(15) 1.0663(11) 0.085(3) Uiso 0.522(7) 1 d PU A 2

loop_
_atom_site_aniso_label
_atom_site_aniso_U_11
_atom_site_aniso_U_22
_atom_site_aniso_U_33
_atom_site_aniso_U_23
_atom_site_aniso_U_13
_atom_site_aniso_U_12
Ru1 0.0184(3) 0.0250(3) 0.0186(3) 0.0106(2) 0.00472(19) 0.00602(19)
Cl1 0.0374(9) 0.0282(8) 0.0268(9) 0.0073(7) 0.0119(7) 0.0049(6)
S1 0.0286(9) 0.0339(8) 0.0229(8) 0.0080(7) 0.0072(7) 0.0087(7)
S2 0.0204(8) 0.0313(8) 0.0289(9) 0.0163(7) 0.0043(6) 0.0033(6)
S3 0.0228(8) 0.0362(9) 0.0293(9) 0.0188(7) 0.0057(6) 0.0101(6)
N1 0.024(3) 0.025(3) 0.020(3) 0.008(2) 0.004(2) 0.004(2)
N2 0.020(3) 0.045(3) 0.025(3) 0.019(3) 0.007(2) 0.005(2)
N3 0.017(2) 0.025(2) 0.024(3) 0.012(2) -0.001(2) -0.0007(19)
C1 0.041(4) 0.029(3) 0.035(4) -0.002(3) 0.010(3) 0.006(3)
C2 0.040(4) 0.018(3) 0.053(5) 0.008(3) 0.013(4) 0.001(3)
C3 0.017(3) 0.049(4) 0.035(4) 0.025(3) 0.002(3) 0.002(3)
C4 0.024(3) 0.051(4) 0.032(4) 0.026(3) 0.007(3) 0.013(3)
C5 0.043(4) 0.047(4) 0.023(4) 0.021(3) 0.004(3) 0.015(3)
C6 0.044(4) 0.055(4) 0.012(3) 0.011(3) 0.004(3) 0.010(3)
C7 0.032(4) 0.040(4) 0.028(4) 0.019(3) 0.001(3) 0.009(3)
C8 0.037(4) 0.038(4) 0.037(4) 0.025(3) 0.006(3) 0.011(3)
C9 0.026(4) 0.043(4) 0.047(5) 0.029(4) 0.006(3) 0.003(3)
C10 0.021(3) 0.033(3) 0.038(4) 0.021(3) 0.003(3) 0.002(3)
C11 0.025(3) 0.026(3) 0.021(3) 0.015(3) 0.004(2) 0.009(2)
C12 0.027(3) 0.031(3) 0.015(3) 0.014(2) 0.006(2) 0.004(2)

loop_
_geom_bond_atom_site_label_1
_geom_bond_atom_site_label_2
_geom_bond_distance
_geom_bond_site_symmetry_2
_geom_bond_publ_flag
Ru1 N1 2.011(5) . ?
Ru1 N3 2.098(5) . ?
Ru1 S1 2.3033(17) . ?
Ru1 S2 2.3111(16) . ?
Ru1 S3 2.3389(16) . ?
Ru1 Cl1 2.4177(17) . ?
S1 C6 1.835(7) . ?
S1 C1 1.845(8) . ?
S2 C2 1.796(7) . ?
S2 C3 1.838(6) . ?
S3 C5 1.834(7) . ?
S3 C4 1.839(7) . ?
N1 C12 1.339(8) . ?
N1 N2 1.345(7) . ?
N2 C12 1.331(8) 2_656 ?
N3 C11 1.347(8) . ?
N3 C7 1.373(8) . ?
C1 C2 1.556(11) . ?
C3 C4 1.508(10) . ?
C5 C6 1.517(10) . ?
C7 C8 1.376(10) . ?
C8 C9 1.396(9) . ?
C9 C10 1.395(9) . ?
C10 C11 1.384(9) . ?
C11 C12 1.465(8) . ?
C12 N2 1.331(8) 2_656 ?
P1 F5 1.496(19) . ?
P1 F1 1.58(2) . ?
P1 F3 1.587(18) . ?
P1 F6 1.624(16) . ?
P1 F4 1.646(19) . ?
P1 F2 1.663(18) . ?
P1' F4' 1.540(17) . ?
P1' F2' 1.558(17) . ?
P1' F6' 1.564(16) . ?
P1' F1' 1.644(17) . ?
P1' F3' 1.715(19) . ?
P1' F5' 1.743(17) . ?
